data_4000020
loop_
_publ_author_name
'Norquist, Alexander J.'
'Welk, Margaret E.'
'Stern, Charlotte L.'
'Poeppelmeier, Kenneth R.'

_publ_section_title
;
 Synthesis of the Neutral (CuF(NC~5~H~5~)~4~)~2~NbOF~5~ Cluster
;
_journal_coden_ASTM CMATEX
_journal_issue 7
_journal_name_full 'Chemistry of Materials'
_journal_page_first 1905
_journal_page_last 1909
_journal_paper_doi 10.1021/cm0001354
_journal_volume 12
_journal_year 2000
_chemical_formula_sum 'C40 H43 Cu2 F8 N8 Nb O2'
_chemical_formula_weight 1039.82
_space_group_IT_number 142
_space_group_name_Hall '-I 4bd 2c'
_space_group_name_H-M_alt 'I 41/a c d :2'
_symmetry_cell_setting tetragonal
_symmetry_Int_Tables_number 142
_symmetry_space_group_name_Hall '-I 4bd 2c'
_symmetry_space_group_name_H-M 'I 41/a c d :2'
_cell_angle_alpha 90
_cell_angle_beta 90
_cell_angle_gamma 90
_cell_formula_units_Z 8
_cell_length_a 24.691(1)
_cell_length_b 24.691(1)
_cell_length_c 14.556(1)
_cell_measurement_reflns_used 0
_cell_measurement_temperature 153.2
_cell_measurement_theta_max 0.0
_cell_measurement_theta_min 0.0
_cell_volume 8873.5(9)
_computing_cell_refinement 'MSC/AFC Diffractometer Control'
_computing_data_collection 'MSC/AFC Diffractometer Control'
_computing_data_reduction 'teXsan for Windows (MSC, 1997)'
_computing_publication_material 'teXsan for Windows (MSC, 1997)'
_computing_structure_refinement 'teXsan for Windows (MSC, 1997)'
_diffrn_ambient_temperature 153.2
_diffrn_measurement_device 'Rigaku CCD'
_diffrn_measurement_method ?
_diffrn_orient_matrix_UB_11 0.00000
_diffrn_orient_matrix_UB_12 0.00000
_diffrn_orient_matrix_UB_13 0.00000
_diffrn_orient_matrix_UB_21 0.00000
_diffrn_orient_matrix_UB_22 0.00000
_diffrn_orient_matrix_UB_23 0.00000
_diffrn_orient_matrix_UB_31 0.00000
_diffrn_orient_matrix_UB_32 0.00000
_diffrn_orient_matrix_UB_33 0.00000
_diffrn_radiation_detector 'scintillation counter'
_diffrn_radiation_monochromator graphite
_diffrn_radiation_source 'Rigaku rotating anode'
_diffrn_radiation_type 'Mo K\a'
_diffrn_radiation_wavelength 0.7107
_diffrn_reflns_av_R_equivalents 0.16071
_diffrn_reflns_av_sigmaI/netI 0.303
_diffrn_reflns_limit_h_max 31
_diffrn_reflns_limit_h_min -31
_diffrn_reflns_limit_k_max 32
_diffrn_reflns_limit_k_min -32
_diffrn_reflns_limit_l_max 19
_diffrn_reflns_limit_l_min -19
_diffrn_reflns_number 40126
_diffrn_reflns_reduction_process 'Lp corrections applied'
_diffrn_reflns_theta_max 28.29
_diffrn_reflns_theta_min 1.16
_diffrn_standards_decay_% 0.00
_diffrn_standards_interval_count 0
_diffrn_standards_number 3
_exptl_absorpt_coefficient_mu 1.281
_exptl_absorpt_correction_type none
_exptl_crystal_colour blue
_exptl_crystal_density_diffrn 1.557
_exptl_crystal_density_meas ?
_exptl_crystal_description needle
_exptl_crystal_F_000 4208.00
_exptl_crystal_size_max 0.22
_exptl_crystal_size_mid 0.04
_exptl_crystal_size_min 0.04
_refine_diff_density_max 0.91
_refine_diff_density_min -1.49
_refine_ls_abs_structure_details ?
_refine_ls_abs_structure_Flack ?
_refine_ls_extinction_coef ?
_refine_ls_extinction_method none
_refine_ls_goodness_of_fit_all 1.401
_refine_ls_goodness_of_fit_ref 1.400
_refine_ls_hydrogen_treatment noref
_refine_ls_matrix_type full
_refine_ls_number_constraints 19
_refine_ls_number_parameters 89
_refine_ls_number_reflns 806
_refine_ls_number_restraints 0
_refine_ls_R_factor_all 0.0515
_refine_ls_R_factor_gt 0.0520
_refine_ls_shift/su_max 4.7600
_refine_ls_shift/su_mean 0.3417
_refine_ls_structure_factor_coef F
_refine_ls_weighting_details 'w = 1/[\s^2^(Fo) + 0.00002|Fo|^2^]'
_refine_ls_weighting_scheme sigma
_refine_ls_wR_factor_all 0.0420
_refine_ls_wR_factor_ref 0.0420
_reflns_number_gt 806
_reflns_number_total 3060
_reflns_threshold_expression I>2.00\s(I)
_cod_depositor_comments
;
Removing incorrect symmetry operators:

loop_
_symmetry_equiv_pos_as_xyz
  '   +x,   +y,   +z'
  '   +x,   +y,   +z'
  '   -x,   +y,1/2+z'
  '   -x,   +y,1/2+z'
  '1/4+y,1/4+x,1/4+z'
  '1/4+y,1/4+x,1/4+z'
  '3/4-y,1/4+x,3/4+z'
  '3/4-y,1/4+x,3/4+z'
  '   +x,1/2-y,1/2+z'
  '   +x,1/2-y,1/2+z'
  '   -x,1/2-y,   +z'
  '   -x,1/2-y,   +z'
  '1/4+y,1/4-x,3/4+z'
  '1/4+y,1/4-x,3/4+z'
  '3/4-y,1/4-x,1/4+z'
  '3/4-y,1/4-x,1/4+z'
  '   -x,   -y,   -z'
  '   -x,   -y,   -z'
  '   +x,   -y,1/2-z'
  '   +x,   -y,1/2-z'
  '1/4-y,1/4-x,1/4-z'
  '1/4-y,1/4-x,1/4-z'
  '3/4+y,1/4-x,3/4-z'
  '3/4+y,1/4-x,3/4-z'
  '   -x,1/2+y,1/2-z'
  '   -x,1/2+y,1/2-z'
  '   +x,1/2+y,   -z'
  '   +x,1/2+y,   -z'
  '1/4-y,1/4+x,3/4-z'
  '1/4-y,1/4+x,3/4-z'
  '3/4+y,1/4+x,1/4-z'
  '3/4+y,1/4+x,1/4-z'
  '1/2+x,1/2+y,1/2+z'
  '1/2+x,1/2+y,1/2+z'
  '1/2-x,1/2+y,   +z'
  '1/2-x,1/2+y,   +z'
  '3/4+y,3/4+x,3/4+z'
  '3/4+y,3/4+x,3/4+z'
  '1/4-y,3/4+x,1/4+z'
  '1/4-y,3/4+x,1/4+z'
  '1/2+x,   -y,   +z'
  '1/2+x,   -y,   +z'
  '1/2-x,   -y,1/2+z'
  '1/2-x,   -y,1/2+z'
  '3/4+y,3/4-x,1/4+z'
  '3/4+y,3/4-x,1/4+z'
  '1/4-y,3/4-x,3/4+z'
  '1/4-y,3/4-x,3/4+z'
  '1/2-x,1/2-y,1/2-z'
  '1/2-x,1/2-y,1/2-z'
  '1/2+x,1/2-y,   -z'
  '1/2+x,1/2-y,   -z'
  '3/4-y,3/4-x,3/4-z'
  '3/4-y,3/4-x,3/4-z'
  '1/4+y,3/4-x,1/4-z'
  '1/4+y,3/4-x,1/4-z'
  '1/2-x,   +y,   -z'
  '1/2-x,   +y,   -z'
  '1/2+x,   +y,1/2-z'
  '1/2+x,   +y,1/2-z'
  '3/4-y,3/4+x,1/4-z'
  '3/4-y,3/4+x,1/4-z'
  '1/4+y,3/4+x,3/4-z'
  '1/4+y,3/4+x,3/4-z'

  The correct operators seem to be derivable from the space group
  symbol.

  Saulius Gra\<zulis
  2012.04.26
;
_cod_original_sg_symbol_H-M 'I 41/a c d '
_cod_original_formula_sum 'C40 H43 Cu2 F8 N8 Nb O2 '
_cod_database_code 4000020

loop_
_space_group_symop_id
_space_group_symop_operation_xyz
1 x,y,z
2 -y+1/4,x+3/4,z+1/4
3 -x+1/2,-y,z+1/2
4 y+1/4,-x+1/4,z+3/4
5 x,-y,-z+1/2
6 y+1/4,x+3/4,-z+3/4
7 -x+1/2,y,-z
8 -y+1/4,-x+1/4,-z+1/4
9 -x,-y,-z
10 y-1/4,-x-3/4,-z-1/4
11 x-1/2,y,-z-1/2
12 -y-1/4,x-1/4,-z-3/4
13 -x,y,z-1/2
14 -y-1/4,-x-3/4,z-3/4
15 x-1/2,-y,z
16 y-1/4,x-1/4,z-1/4
17 x+1/2,y+1/2,z+1/2
18 -y+3/4,x+5/4,z+3/4
19 -x+1,-y+1/2,z+1
20 y+3/4,-x+3/4,z+5/4
21 x+1/2,-y+1/2,-z+1
22 y+3/4,x+5/4,-z+5/4
23 -x+1,y+1/2,-z+1/2
24 -y+3/4,-x+3/4,-z+3/4
25 -x+1/2,-y+1/2,-z+1/2
26 y+1/4,-x-1/4,-z+1/4
27 x,y+1/2,-z
28 -y+1/4,x+1/4,-z-1/4
29 -x+1/2,y+1/2,z
30 -y+1/4,-x-1/4,z-1/4
31 x,-y+1/2,z+1/2
32 y+1/4,x+1/4,z+1/4

loop_
_atom_site_label
_atom_site_fract_x
_atom_site_fract_y
_atom_site_fract_z
_atom_site_U_iso_or_equiv
_atom_site_occupancy
_atom_site_refinement_flags
_atom_site_adp_type
_atom_site_calc_flag
_atom_site_calc_attached_atom
Nb(0) 0.0000 0.2500 0.1250 0.0249(3) 0.250 ST Uani d ?
Cu(0) 0.12012(5) 0.1299 0.1250 0.0258(3) 0.500 ST Uani d ?
F(1) -0.0545(3) 0.3045 0.1250 0.017(2) 0.250 S Uiso d ?
F(2) 0.0000 0.2500 0.2576(4) 0.021(3) 0.500 ST Uani d ?
F(3) 0.0554(2) 0.3054 0.1250 0.022(1) 0.500 ST Uani d ?
F(4) 0.1968(3) 0.0532 0.1250 0.047(2) 0.500 ST Uani d ?
F(5) -0.1818(3) 0.4318 -0.3750 0.081(2) 0.500 ST Uani d ?
O(1) -0.0545 0.3045 0.1250 0.017 0.250 S Uiso d ?
O(2) 0.2574(5) -0.0069(6) 0.1745(8) 0.026(5) 0.500 S Uani d ?
N(1) 0.1189(5) 0.1251(6) -0.0148(5) 0.021(2) 1.000 . Uiso d ?
N(2) 0.1800(3) 0.1877(3) 0.1224(9) 0.020(2) 1.000 . Uiso d ?
C(1) 0.0863(7) 0.1576(6) -0.0638(7) 0.027(3) 1.000 . Uiso d ?
C(2) 0.0835(6) 0.1566(6) -0.1600(7) 0.027(3) 1.000 . Uiso d ?
C(3) 0.1170(6) 0.1198(5) -0.2064(7) 0.028(3) 1.000 . Uiso d ?
C(4) 0.1513(5) 0.0849(5) -0.1577(7) 0.030(3) 1.000 . Uiso d ?
C(5) 0.1503(5) 0.0893(5) -0.0610(7) 0.025(3) 1.000 . Uiso d ?
C(6) 0.1678(3) 0.2411(4) 0.134(1) 0.027(3) 1.000 . Uiso d ?
C(7) 0.2073(4) 0.2800(4) 0.129(1) 0.035(3) 1.000 . Uiso d ?
C(8) 0.2618(4) 0.2637(4) 0.123(2) 0.034(3) 1.000 . Uiso d ?
C(9) 0.2735(4) 0.2095(4) 0.117(1) 0.035(3) 1.000 . Uiso d ?
C(10) 0.2319(4) 0.1714(4) 0.118(1) 0.031(3) 1.000 . Uiso d ?
H(1) 0.0635 0.1819 -0.0316 0.029 1.000 . Uiso c ?
H(2) 0.0596 0.1799 -0.1922 0.032 1.000 . Uiso c ?
H(3) 0.1161 0.1183 -0.2714 0.031 1.000 . Uiso c ?
H(4) 0.1739 0.0596 -0.1881 0.037 1.000 . Uiso c ?
H(5) 0.1729 0.0659 -0.0263 0.030 1.000 . Uiso c ?
H(6) 0.1316 0.2520 0.1428 0.034 1.000 . Uiso c ?
H(7) 0.1985 0.3169 0.1337 0.041 1.000 . Uiso c ?
H(8) 0.2900 0.2899 0.1223 0.035 1.000 . Uiso c ?
H(9) 0.3103 0.1985 0.1129 0.041 1.000 . Uiso c ?
H(10) 0.2408 0.1339 0.1170 0.036 1.000 . Uiso c ?

loop_
_atom_site_aniso_label
_atom_site_aniso_U_11
_atom_site_aniso_U_22
_atom_site_aniso_U_33
_atom_site_aniso_U_12
_atom_site_aniso_U_13
_atom_site_aniso_U_23
Nb(0) 0.0267(7) 0.0267 0.021(1) -0.008(2) 0.0000 0.0000
Cu(0) 0.0258(7) 0.0258 0.026(1) -0.004(1) 0.0022 0.002(1)
F(2) 0.009(5) 0.035(9) 0.018(3) 0.000(5) 0.0000 0.0000
F(3) 0.017(3) 0.0165 0.033(5) -0.005(3) 0.0032 -0.003(5)
F(4) 0.053(4) 0.0526 0.037(6) -0.012(5) 0.0040 0.003(8)
F(5) 0.102(6) 0.1017 0.040(7) 0.056(8) -0.0181 -0.02(1)
O(2) 0.03(1) -0.03(1) 0.078(9) 0.005(5) 0.009(9) 0.02(1)

loop_
_atom_type_symbol
_atom_type_oxidation_number
_atom_type_number_in_cell
_atom_type_scat_dispersion_real
_atom_type_scat_dispersion_imag
_atom_type_scat_source
C 0 320 0.002 0.002 'International Tables for Crystallography (1992, Vol. C, Table 6.1.1.2)'
H 0 344 0.000 0.000 'International Tables for Crystallography (1992, Vol. C, Table 6.1.1.2)'
N 0 64 0.004 0.003 'International Tables for Crystallography (1992, Vol. C, Table 6.1.1.2)'
F 0 64 0.014 0.010 'International Tables for Crystallography (1992, Vol. C, Table 6.1.1.2)'
O 0 16 0.008 0.006 'International Tables for Crystallography (1992, Vol. C, Table 6.1.1.2)'
Cu 0 16 0.263 1.266 'International Tables for Crystallography (1992, Vol. C, Tables 4.2.6.8 and 6.1.1.1)'
Nb 0 8 -2.197 0.621 'International Tables for Crystallography (1992, Vol. C, Tables 4.2.6.8 and 6.1.1.1)'

loop_
_geom_angle_atom_site_label_1
_geom_angle_atom_site_label_2
_geom_angle_atom_site_label_3
_geom_angle
_geom_angle_site_symmetry_1
_geom_angle_site_symmetry_2
_geom_angle_site_symmetry_3
_geom_angle_publ_flag
F1 NB F1 180.00 . . . ?
F1 NB F2 90.00 . . . ?
F1 NB F2 90.00 . . . ?
F1 NB F3 90.00 . . . ?
F1 NB F3 90.00 . . . ?
F1 NB O1 0.0000(1) . . . ?
F1 NB O1 180.0000(1) . . . ?
F1 NB F2 90.00 6 6 6 ?
F1 NB F2 90.00 6 6 6 ?
F1 NB F3 90.00 6 6 6 ?
F1 NB F3 90.00 6 6 6 ?
F1 NB O1 180.0000(1) 6 6 6 ?
F1 NB O1 0.0000(1) 6 6 6 ?
F2 NB F2 180.00 . . . ?
F2 NB F3 90.00 . . . ?
F2 NB F3 90.00 . . . ?
F2 NB O1 90.00 . . . ?
F2 NB O1 90.00 . . . ?
F2 NB F3 90.00 11 11 11 ?
F2 NB F3 90.00 11 11 11 ?
F2 NB O1 90.00 11 11 11 ?
F2 NB O1 90.00 11 11 11 ?
F3 NB F3 180.00 . . . ?
F3 NB O1 90.00 . . . ?
F3 NB O1 90.00 . . . ?
F3 NB O1 90.00 6 6 6 ?
F3 NB O1 90.00 6 6 6 ?
O1 NB O1 180.00 . . . ?
N1 CU N1 176.5(6) . . . ?
N1 CU N2 91.9(7) . . . ?
N1 CU N2 88.1(7) . . . ?
N1 CU N2 88.1(7) 11 11 11 ?
N1 CU N2 91.9(7) 11 11 11 ?
N2 CU N2 178.0(5) . . . ?
NB F1 O1 0.0000(1) . . . ?
NB O1 F1 180.0000(1) . . . ?
CU N1 C1 120.3(9) . . . ?
CU N1 C5 121.6(8) . . . ?
CU N1 H1 95.3 . . . no
CU N1 H5 96.7 . . . no
C1 N1 C5 118(1) . . . ?
C1 N1 H1 25.0 . . . no
C1 N1 H5 143.0 . . . no
C5 N1 H1 143.0 . . . no
C5 N1 H5 25.0 . . . no
H1 N1 H5 167.9 . . . no
CU N2 C6 120.8(8) . . . ?
CU N2 C10 118.6(8) . . . ?
CU N2 H6 96.8 . . . no
CU N2 H10 94.5 . . . no
C6 N2 C10 120(1) . . . ?
C6 N2 H6 24.0 . . . no
C6 N2 H10 144.2 . . . no
C10 N2 H6 144.1 . . . no
C10 N2 H10 24.1 . . . no
H6 N2 H10 167.0 . . . no
N1 C1 C2 123(1) . . . ?
N1 C1 H1 118.1 . . . no
N1 C1 H2 146.6 . . . no
C2 C1 H1 118.5 . . . no
C2 C1 H2 23.3 . . . no
H1 C1 H2 95.2 . . . no
C1 C2 C3 118(1) . . . ?
C1 C2 H1 24.2 . . . no
C1 C2 H2 120.9 . . . no
C1 C2 H3 141.5 . . . no
C3 C2 H1 141.8 . . . no
C3 C2 H2 121.5 . . . no
C3 C2 H3 23.8 . . . no
H1 C2 H2 96.7 . . . no
H1 C2 H3 165.6 . . . no
H2 C2 H3 97.7 . . . no
C2 C3 C4 121(1) . . . ?
C2 C3 H2 23.1 . . . no
C2 C3 H3 119.5 . . . no
C2 C3 H4 143.7 . . . no
C4 C3 H2 143.8 . . . no
C4 C3 H3 119.8 . . . no
C4 C3 H4 23.0 . . . no
H2 C3 H3 96.4 . . . no
H2 C3 H4 166.8 . . . no
H3 C3 H4 96.8 . . . no
C3 C4 C5 117(1) . . . ?
C3 C4 H3 23.7 . . . no
C3 C4 H4 121.7 . . . no
C3 C4 H5 140.7 . . . no
C5 C4 H3 140.3 . . . no
C5 C4 H4 121.8 . . . no
C5 C4 H5 24.2 . . . no
H3 C4 H4 97.9 . . . no
H3 C4 H5 164.4 . . . no
H4 C4 H5 97.6 . . . no
N1 C5 C4 124(1) . . . ?
N1 C5 H4 146.6 . . . no
N1 C5 H5 117.9 . . . no
C4 C5 H4 22.9 . . . no
C4 C5 H5 118.3 . . . no
H4 C5 H5 95.5 . . . no
N2 C6 C7 121(1) . . . ?
N2 C6 H6 120.2 . . . no
N2 C6 H7 144.6 . . . no
C7 C6 H6 118.7 . . . no
C7 C6 H7 23.6 . . . no
H6 C6 H7 95.1 . . . no
C6 C7 C8 119(1) . . . ?
C6 C7 H6 24.4 . . . no
C6 C7 H7 120.8 . . . no
C6 C7 H8 142.3 . . . no
C8 C7 H6 143.1 . . . no
C8 C7 H7 120.2 . . . no
C8 C7 H8 23.5 . . . no
H6 C7 H7 96.3 . . . no
H6 C7 H8 166.3 . . . no
H7 C7 H8 96.7 . . . no
C7 C8 C9 119(1) . . . ?
C7 C8 H7 23.4 . . . no
C7 C8 H8 120.3 . . . no
C7 C8 H9 143.4 . . . no
C9 C8 H7 142.3 . . . no
C9 C8 H8 120.8 . . . no
C9 C8 H9 24.4 . . . no
H7 C8 H8 96.9 . . . no
H7 C8 H9 166.7 . . . no
H8 C8 H9 96.4 . . . no
C8 C9 C10 120(1) . . . ?
C8 C9 H8 23.7 . . . no
C8 C9 H9 119.0 . . . no
C8 C9 H10 144.3 . . . no
C10 C9 H8 143.9 . . . no
C10 C9 H9 120.8 . . . no
C10 C9 H10 24.1 . . . no
H8 C9 H9 95.3 . . . no
H8 C9 H10 168.0 . . . no
H9 C9 H10 96.7 . . . no
N2 C10 C9 120(1) . . . ?
N2 C10 H9 143.6 . . . no
N2 C10 H10 120.8 . . . no
C9 C10 H9 23.5 . . . no
C9 C10 H10 119.1 . . . no
H9 C10 H10 95.7 . . . no

loop_
_geom_bond_atom_site_label_1
_geom_bond_atom_site_label_2
_geom_bond_distance
_geom_bond_site_symmetry_1
_geom_bond_site_symmetry_2
_geom_bond_publ_flag
NB F1 1.92(2) . . ?
NB F1 1.92(2) . . ?
NB F2 1.930(7) . . ?
NB F2 1.930(7) . . ?
NB F3 1.933(9) . . ?
NB F3 1.933(9) . . ?
NB O1 1.9028(1) . . ?
NB O1 1.9028(1) . . ?
CU N1 2.039(9) . . ?
CU N1 2.039(9) . . ?
CU N2 2.056(9) . . ?
CU N2 2.056(9) . . ?
F1 O1 0.01(2) . . ?
O2 O2 1.44(3) . . ?
N1 C1 1.34(1) . . ?
N1 C5 1.36(1) . . ?
N1 H1 1.97 . . no
N1 H5 1.99 . . no
N2 C6 1.36(1) . . ?
N2 C10 1.34(1) . . ?
N2 H6 2.01 . . no
N2 H10 2.01 . . no
C1 C2 1.40(2) . . ?
C1 H1 0.95 . . no
C1 H2 2.06 . . no
C2 C3 1.40(2) . . ?
C2 H1 2.03 . . no
C2 H2 0.95 . . no
C2 H3 2.04 . . no
C3 C4 1.40(2) . . ?
C3 H2 2.06 . . no
C3 H3 0.95 . . no
C3 H4 2.06 . . no
C4 C5 1.41(2) . . ?
C4 H3 2.04 . . no
C4 H4 0.95 . . no
C4 H5 2.04 . . no
C5 H4 2.07 . . no
C5 H5 0.95 . . no
C6 C7 1.37(1) . . ?
C6 H6 0.95 . . no
C6 H7 2.02 . . no
C7 C8 1.41(2) . . ?
C7 H6 2.00 . . no
C7 H7 0.94 . . no
C7 H8 2.06 . . no
C8 C9 1.37(2) . . ?
C8 H7 2.05 . . no
C8 H8 0.95 . . no
C8 H9 2.01 . . no
C9 C10 1.39(1) . . ?
C9 H8 2.03 . . no
C9 H9 0.95 . . no
C9 H10 2.03 . . no
C10 H9 2.05 . . no
C10 H10 0.95 . . no
